data_2008183
loop_
_publ_author_name
'Garcia, J. Gabriel'
'Billodeaux, Damon R.'
'Fronczek, Frank R.'

_publ_section_title
;
 Two 3-substituted 5-nitroindoles
;
_journal_issue 2
_journal_name_full 'Acta Crystallographica Section C'
_journal_page_first IUC9900007
_journal_paper_doi 10.1107/S0108270199099783
_journal_volume 55
_journal_year 1999
_chemical_formula_iupac 'C11 H11 Br N2 O2'
_chemical_formula_moiety 'C11 H11 Br N2 O2'
_chemical_formula_sum 'C11 H11 Br N2 O2'
_chemical_formula_weight 283.1
_chemical_name_systematic
;
3-(3-bromopropyl)-5-nitro-1H-indole
;
_space_group_IT_number 4
_symmetry_cell_setting monoclinic
_symmetry_space_group_name_Hall 'P 2yb'
_symmetry_space_group_name_H-M 'P 1 21 1'
_cell_angle_alpha 90
_cell_angle_beta 106.983(5)
_cell_angle_gamma 90
_cell_formula_units_Z 2
_cell_length_a 5.2326(3)
_cell_length_b 16.766(2)
_cell_length_c 6.6130(5)
_cell_measurement_reflns_used 25
_cell_measurement_temperature 298
_cell_measurement_theta_max 43
_cell_measurement_theta_min 33
_cell_volume 554.86(9)
_computing_cell_refinement 'CAD-4 Operations Manual'
_computing_data_collection 'CAD-4 Operations Manual (Enraf-Nonius, 1977)'
_computing_data_reduction 'PROCESS in MolEN (Fair, 1990)'
_computing_molecular_graphics ORTEPII_(Johnson,_1976)
_computing_publication_material CIF_in_MolEN
_computing_structure_refinement LSFM_in_MolEN
_computing_structure_solution direct_methods_(SIR;_Burla_et_al.,_1989)
_diffrn_ambient_temperature 298
_diffrn_measurement_device Enraf_Nonius_CAD-4
_diffrn_measurement_method \w/2\q
_diffrn_radiation_monochromator graphite
_diffrn_radiation_source sealed_tube
_diffrn_radiation_type CuK\a
_diffrn_radiation_wavelength 1.54184
_diffrn_reflns_av_R_equivalents 0.019
_diffrn_reflns_limit_h_max 6
_diffrn_reflns_limit_h_min -6
_diffrn_reflns_limit_k_max 21
_diffrn_reflns_limit_k_min -21
_diffrn_reflns_limit_l_max 8
_diffrn_reflns_limit_l_min -7
_diffrn_reflns_number 4694
_diffrn_reflns_theta_max 76
_diffrn_standards_decay_% 0.2
_diffrn_standards_interval_time 120
_diffrn_standards_number 3
_exptl_absorpt_coefficient_mu 4.98
_exptl_absorpt_correction_T_max 0.37
_exptl_absorpt_correction_T_min 0.24
_exptl_absorpt_correction_type \y_scans_(North_et_al.,_1968)
_exptl_crystal_colour yellow
_exptl_crystal_density_diffrn 1.694
_exptl_crystal_density_method none
_exptl_crystal_description fragment
_exptl_crystal_F_000 284
_exptl_crystal_size_max 0.32
_exptl_crystal_size_mid 0.22
_exptl_crystal_size_min 0.20
_refine_diff_density_max 0.71
_refine_diff_density_min -0.63
_refine_ls_abs_structure_details
;
Refinement of the antipodal structure under identical circumstances yielded
R = 0.040, wR = 0.055, S = 3.056.
;
_refine_ls_extinction_coef 1.39E-5(3)
_refine_ls_extinction_method isotropic_(Zachariasen,_1963)
_refine_ls_goodness_of_fit_obs 1.978
_refine_ls_hydrogen_treatment refined_isotropically
_refine_ls_number_parameters 189
_refine_ls_number_reflns 2312
_refine_ls_R_factor_obs 0.025
_refine_ls_shift/esd_max 0.02
_refine_ls_structure_factor_coef Fsqd
_refine_ls_weighting_details 'w = 4Fo^2^/[\s^2^(Fo^2^) + 0.0004Fo^4^]'
_refine_ls_weighting_scheme calc
_refine_ls_wR_factor_obs 0.036
_reflns_number_observed 2312
_reflns_number_total 2314
_reflns_observed_criterion I>0
_cod_data_source_file qa0079.cif
_cod_data_source_block I
_cod_depositor_comments
;
The following automatic conversions were performed:

'_refine_ls_weighting_scheme' value 'w = 4Fo^2^/[\s^2^(Fo^2^) +
0.0004Fo^4^]' was changed to 'calc'. New tag
'_refine_ls_weighting_details' was created. The value of the new tag
was set to 'w = 4Fo^2^/[\s^2^(Fo^2^) + 0.0004Fo^4^]'.

Automatic conversion script
Id: cif_fix_values 3143 2015-03-26 13:38:13Z robertas 
;
_cod_original_cell_volume 554.90(10)
_cod_original_sg_symbol_Hall 'P 2y1'
_cod_original_sg_symbol_H-M 'P 21'
_cod_database_code 2008183

loop_
_symmetry_equiv_pos_as_xyz
x,y,z
-x,1/2+y,-z

loop_
_atom_site_aniso_label
_atom_site_aniso_U_11
_atom_site_aniso_U_22
_atom_site_aniso_U_33
_atom_site_aniso_U_12
_atom_site_aniso_U_13
_atom_site_aniso_U_23
Br 0.08990(10) 0.06530(10) 0.05580(10) -0.00620(10) 0.03660(9) -0.01280(10)
O1 0.0612(6) 0.0578(9) 0.0572(7) 0.0040(7) 0.0331(6) 0.0076(8)
O2 0.0723(7) 0.0603(9) 0.0683(9) 0.0171(7) 0.0348(6) -0.0065(9)
N1 0.0551(7) 0.0580(10) 0.0454(8) -0.0157(7) 0.0244(6) 0.0057(8)
N2 0.0422(6) 0.0507(8) 0.0397(7) 0.0015(6) 0.0157(6) -0.0045(8)
C1 0.0420(7) 0.0650(10) 0.0464(8) -0.0142(8) 0.0227(6) -0.0080(10)
C2 0.0343(6) 0.0520(10) 0.0412(8) -0.0070(7) 0.0154(6) -0.0068(8)
C3 0.0324(6) 0.0393(9) 0.0377(8) -0.0059(6) 0.0082(6) -0.0018(7)
C4 0.0431(7) 0.0463(9) 0.0380(8) -0.0111(7) 0.0117(7) 0.0006(8)
C5 0.0549(9) 0.0384(9) 0.0510(10) -0.0079(8) 0.0110(8) 0.0039(9)
C6 0.0490(8) 0.0382(9) 0.0490(10) 0.0001(8) 0.0133(7) -0.0015(9)
C7 0.0377(7) 0.0410(9) 0.0344(7) -0.0007(6) 0.0084(6) -0.0009(8)
C8 0.0369(6) 0.0384(8) 0.0354(7) -0.0031(7) 0.0117(6) -0.0012(8)
C9 0.0378(7) 0.0530(10) 0.0480(10) 0.0059(8) 0.0131(7) -0.0058(9)
C10 0.0496(7) 0.0437(9) 0.0425(8) 0.0039(7) 0.0228(6) 0.0011(8)
C11 0.0459(7) 0.0438(9) 0.0500(10) 0.0002(8) 0.0171(7) -0.0031(9)

loop_
_atom_site_label
_atom_site_fract_x
_atom_site_fract_y
_atom_site_fract_z
_atom_site_U_iso_or_equiv
_atom_site_thermal_displace_type
_atom_site_calc_flag
Br 0.90568(5) 0 -0.08162(3) 0.06900(10) Uani ?
O1 0.4514(3) 0.20520(10) 0.8484(3) 0.0587(7) Uani ?
O2 0.3563(3) 0.33020(10) 0.8239(3) 0.0667(8) Uani ?
N1 0.9996(3) 0.28670(10) 0.1697(3) 0.0526(8) Uani ?
N2 0.4624(3) 0.27160(10) 0.7739(3) 0.0440(7) Uani ?
C1 1.1036(4) 0.2110(2) 0.1862(3) 0.0503(9) Uani ?
C2 1.0321(3) 0.16870(10) 0.3368(3) 0.0419(8) Uani ?
C3 0.8738(3) 0.22160(10) 0.4209(3) 0.0363(7) Uani ?
C4 0.8579(4) 0.29550(10) 0.3119(3) 0.0423(8) Uani ?
C5 0.7132(4) 0.36030(10) 0.3534(4) 0.0476(9) Uani ?
C6 0.5876(4) 0.35220(10) 0.5092(4) 0.0451(9) Uani ?
C7 0.6063(3) 0.27950(10) 0.6173(3) 0.0376(8) Uani ?
C8 0.7450(3) 0.21450(10) 0.5767(3) 0.0369(7) Uani ?
C9 1.1022(4) 0.08380(10) 0.3995(3) 0.0459(9) Uani ?
C10 0.8616(4) 0.02730(10) 0.3380(3) 0.0452(8) Uani ?
C11 0.6999(4) 0.03110(10) 0.1093(3) 0.0466(9) Uani ?
H1N 1.026(6) 0.318(2) 0.070(4) 0.060(8) Uiso ?
H1 1.230(6) 0.196(2) 0.107(4) 0.059(8) Uiso ?
H5 0.729(8) 0.413(3) 0.277(6) 0.12(2) Uiso ?
H6 0.493(5) 0.396(2) 0.542(4) 0.049(6) Uiso ?
H8 0.738(5) 0.1660(10) 0.637(4) 0.042(6) Uiso ?
H9a 1.187(5) 0.080(2) 0.569(4) 0.056(7) Uiso ?
H9b 1.245(5) 0.062(2) 0.326(4) 0.048(6) Uiso ?
H10a 0.746(5) 0.040(2) 0.428(4) 0.062(8) Uiso ?
H10b 0.918(5) -0.032(2) 0.384(4) 0.059(8) Uiso ?
H11a 0.551(4) 0.005(3) 0.083(3) 0.052(7) Uiso ?
H11b 0.655(5) 0.085(2) 0.069(4) 0.051(7) Uiso ?

loop_
_atom_type_symbol
_atom_type_scat_dispersion_real
_atom_type_scat_dispersion_imag
_atom_type_scat_source
C 0.017 0.009 International_Tables_Vol_IV_Table_2.3.1
H 0.000 0.000 International_Tables_Vol_IV_Table_2.3.1
N 0.029 0.018 International_Tables_Vol_IV_Table_2.3.1
O 0.047 0.032 International_Tables_Vol_IV_Table_2.3.1
Br -0.767 1.283 International_Tables_Vol_IV_Table_2.3.1

loop_
_geom_angle_atom_site_label_1
_geom_angle_atom_site_label_2
_geom_angle_atom_site_label_3
_geom_angle
_geom_angle_publ_flag
C1 N1 C4 109.1(2) yes
C1 N1 H1N 117(2) ?
C4 N1 H1N 133(2) ?
O1 N2 O2 122.9(2) yes
O1 N2 C7 117.6(2) yes
O2 N2 C7 119.5(2) yes
N1 C1 C2 110.6(2) yes
N1 C1 H1 120.0(10) ?
C2 C1 H1 128.0(10) ?
C1 C2 C3 106.0(2) ?
C1 C2 C9 126.9(2) ?
C3 C2 C9 127.1(2) ?
C2 C3 C4 107.3(2) ?
C2 C3 C8 134.1(2) ?
C4 C3 C8 118.7(2) ?
N1 C4 C3 106.9(2) ?
N1 C4 C5 130.9(2) ?
C3 C4 C5 122.2(2) ?
C4 C5 C6 118.3(2) ?
C4 C5 H5 116(2) ?
C6 C5 H5 125(2) ?
C5 C6 C7 119.2(2) ?
C5 C6 H6 119.0(10) ?
C7 C6 H6 121.0(10) ?
N2 C7 C6 117.9(2) ?
N2 C7 C8 118.6(2) ?
C6 C7 C8 123.4(2) ?
C3 C8 C7 118.3(2) ?
C3 C8 H8 119.0(10) ?
C7 C8 H8 122.0(10) ?
C2 C9 C10 113.50(10) ?
C2 C9 H9a 109.0(10) ?
C2 C9 H9b 110.0(10) ?
C10 C9 H9a 107.0(10) ?
C10 C9 H9b 107.0(10) ?
H9a C9 H9b 108.0(10) ?
C9 C10 C11 114.7(2) ?
C9 C10 H10a 108.0(10) ?
C9 C10 H10b 111.0(10) ?
C11 C10 H10a 109.0(10) ?
C11 C10 H10b 111.0(10) ?
H10a C10 H10b 101(2) ?
Br C11 C10 112.60(10) yes
Br C11 H11a 111(2) ?
Br C11 H11b 102.0(10) ?
C10 C11 H11a 112.0(10) ?
C10 C11 H11b 110.0(10) ?
H11a C11 H11b 106(3) ?

loop_
_geom_bond_atom_site_label_1
_geom_bond_atom_site_label_2
_geom_bond_distance
_geom_bond_publ_flag
Br C11 1.955(2) yes
O1 N2 1.227(3) yes
O2 N2 1.220(3) yes
N1 C1 1.373(3) yes
N1 C4 1.365(3) yes
N1 H1N 0.88(3) ?
N2 C7 1.454(3) ?
C1 C2 1.361(3) yes
C1 H1 0.99(3) ?
C2 C3 1.432(3) ?
C2 C9 1.498(3) ?
C3 C4 1.424(3) ?
C3 C8 1.391(3) ?
C4 C5 1.396(3) ?
C5 C6 1.382(4) ?
C5 H5 1.03(4) ?
C6 C7 1.402(3) ?
C6 H6 0.95(3) ?
C7 C8 1.377(3) ?
C8 H8 0.92(3) ?
C9 C10 1.533(3) ?
C9 H9a 1.08(2) ?
C9 H9b 1.07(3) ?
C10 C11 1.503(3) ?
C10 H10a 0.99(3) ?
C10 H10b 1.05(3) ?
C11 H11a 0.86(3) ?
C11 H11b 0.95(3) ?

loop_
_geom_torsion_atom_site_label_1
_geom_torsion_atom_site_label_2
_geom_torsion_atom_site_label_3
_geom_torsion_atom_site_label_4
_geom_torsion
_geom_torsion_publ_flag
C4 N1 C1 C2 0.4(3) ?
C1 N1 C4 C3 -0.3(2) ?
C1 N1 C4 C5 -178.9(2) ?
O1 N2 C7 C6 171.0(2) ?
O1 N2 C7 C8 -6.6(3) yes
O2 N2 C7 C6 -8.3(3) ?
O2 N2 C7 C8 174.2(2) ?
N1 C1 C2 C3 -0.3(2) ?
N1 C1 C2 C9 179.0(2) ?
C1 C2 C3 C4 0.1(3) ?
C1 C2 C3 C8 -179.6(2) ?
C9 C2 C3 C4 -179.2(2) ?
C9 C2 C3 C8 1.1(3) ?
C1 C2 C9 C10 -111.5(2) yes
C3 C2 C9 C10 67.7(3) ?
C2 C3 C4 N1 0.2(2) ?
C2 C3 C4 C5 178.9(2) ?
C8 C3 C4 N1 179.9(2) ?
C8 C3 C4 C5 -1.4(3) ?
C2 C3 C8 C7 -179.9(2) ?
C4 C3 C8 C7 0.5(3) ?
N1 C4 C5 C6 -180.0(4) ?
C3 C4 C5 C6 1.6(3) ?
C4 C5 C6 C7 -0.9(3) ?
C5 C6 C7 N2 -177.4(2) ?
C5 C6 C7 C8 0.1(4) ?
N2 C7 C8 C3 177.6(2) ?
C6 C7 C8 C3 0.2(3) ?
C2 C9 C10 C11 52.6(2) yes
C9 C10 C11 Br 62.4(2) yes
